data_4335781
loop_
_publ_author_name
'Thomas Zell'
'Robert Langer'
'Mark A. Iron'
'Leonid Konstantinovski'
'Linda J. W. Shimon'
'Yael Diskin-Posner'
'Gregory Leitus'
'Ekambaram Balaraman'
'Yehoshoa Ben-David'
'David Milstein'

_publ_section_title
;
 Synthesis, Structures, and Dearomatization by Deprotonation of Iron
 Complexes Featuring Bipyridine-based PNN Pincer Ligands
;
_journal_name_full 'Inorganic Chemistry'
_journal_page_first 9636
_journal_page_last 9649
_journal_paper_doi 10.1021/ic401432m
_journal_volume 52
_journal_year 2013
_chemical_formula_moiety 'C19 H27 Br2 Fe N2 P, C2 H3 N'
_chemical_formula_sum 'C21 H30 Br2 Fe N3 P'
_chemical_formula_weight 571.12
_chemical_name_systematic
; 
 ? 
;
_space_group_IT_number 2
_symmetry_cell_setting triclinic
_symmetry_space_group_name_Hall '-P 1'
_symmetry_space_group_name_H-M 'P -1'
_atom_sites_solution_hydrogens geom
_atom_sites_solution_primary direct
_atom_sites_solution_secondary difmap
_audit_creation_method SHELXL-97
_cell_angle_alpha 81.688(2)
_cell_angle_beta 87.376(2)
_cell_angle_gamma 85.020(2)
_cell_formula_units_Z 2
_cell_length_a 8.6815(3)
_cell_length_b 10.2730(4)
_cell_length_c 13.7241(5)
_cell_measurement_reflns_used 19742
_cell_measurement_temperature 100(2)
_cell_measurement_theta_max 28.38
_cell_measurement_theta_min 2.33
_cell_volume 1205.87(8)
_computing_cell_refinement 'Bruker Apex2'
_computing_data_collection 'Bruker Apex2'
_computing_data_reduction 'Bruker Apex2'
_computing_structure_refinement 'SHELXL-97 (Sheldrick, 1997)'
_computing_structure_solution 'SHELXS-97 (Sheldrick, 1990)'
_diffrn_ambient_temperature 100(2)
_diffrn_measured_fraction_theta_full 0.990
_diffrn_measured_fraction_theta_max 0.990
_diffrn_measurement_device_type 'Bruker KappaApex2 CCD'
_diffrn_measurement_method 'phi and omega scans'
_diffrn_radiation_monochromator graphite
_diffrn_radiation_source 'fine-focus sealed tube'
_diffrn_radiation_type MoK\a
_diffrn_radiation_wavelength 0.71073
_diffrn_reflns_av_R_equivalents 0.0214
_diffrn_reflns_av_sigmaI/netI 0.0227
_diffrn_reflns_limit_h_max 11
_diffrn_reflns_limit_h_min -11
_diffrn_reflns_limit_k_max 13
_diffrn_reflns_limit_k_min -13
_diffrn_reflns_limit_l_max 18
_diffrn_reflns_limit_l_min -18
_diffrn_reflns_number 19742
_diffrn_reflns_theta_full 28.38
_diffrn_reflns_theta_max 28.38
_diffrn_reflns_theta_min 2.33
_exptl_absorpt_coefficient_mu 4.017
_exptl_absorpt_correction_T_max 0.8558
_exptl_absorpt_correction_T_min 0.4457
_exptl_absorpt_correction_type multi-scan
_exptl_absorpt_process_details 'Bruker SADABS'
_exptl_crystal_colour orange
_exptl_crystal_density_diffrn 1.573
_exptl_crystal_description plate
_exptl_crystal_F_000 576
_exptl_crystal_size_max 0.24
_exptl_crystal_size_mid 0.20
_exptl_crystal_size_min 0.04
_refine_diff_density_max 0.716
_refine_diff_density_min -0.400
_refine_diff_density_rms 0.068
_refine_ls_extinction_method none
_refine_ls_goodness_of_fit_ref 1.033
_refine_ls_hydrogen_treatment constr
_refine_ls_matrix_type full
_refine_ls_number_parameters 260
_refine_ls_number_reflns 5991
_refine_ls_number_restraints 0
_refine_ls_restrained_S_all 1.033
_refine_ls_R_factor_all 0.0287
_refine_ls_R_factor_gt 0.0232
_refine_ls_shift/su_max 0.000
_refine_ls_shift/su_mean 0.000
_refine_ls_structure_factor_coef Fsqd
_refine_ls_weighting_details 'calc w=1/[\s^2^(Fo^2^)+(0.0317P)^2^+0.5206P] where P=(Fo^2^+2Fc^2^)/3'
_refine_ls_weighting_scheme calc
_refine_ls_wR_factor_gt 0.0588
_refine_ls_wR_factor_ref 0.0607
_reflns_number_gt 5293
_reflns_number_total 5991
_reflns_threshold_expression >2sigma(I)
_cod_data_source_file ic401432m_si_001_2.cif
_cod_data_source_block complex2
_cod_database_code 4335781

loop_
_symmetry_equiv_pos_as_xyz
'x, y, z'
'-x, -y, -z'

loop_
_atom_site_label
_atom_site_type_symbol
_atom_site_fract_x
_atom_site_fract_y
_atom_site_fract_z
_atom_site_U_iso_or_equiv
_atom_site_adp_type
_atom_site_occupancy
_atom_site_symmetry_multiplicity
_atom_site_calc_flag
_atom_site_refinement_flags
Br1 Br 0.15341(2) 0.236234(19) 0.068055(13) 0.02512(6) Uani 1 1 d .
Br2 Br 0.42849(2) -0.001733(17) 0.251417(14) 0.02868(6) Uani 1 1 d .
Fe2 Fe 0.35121(3) 0.23407(2) 0.191517(17) 0.01473(6) Uani 1 1 d .
P1 P 0.21188(5) 0.29680(4) 0.34377(3) 0.01280(8) Uani 1 1 d .
N1 N 0.54423(16) 0.25705(14) 0.08777(10) 0.0174(3) Uani 1 1 d .
N2 N 0.42832(15) 0.43108(13) 0.19907(9) 0.0129(3) Uani 1 1 d .
C1 C 0.5900(2) 0.16615(18) 0.02904(13) 0.0230(4) Uani 1 1 d .
H1 H 0.5381 0.0875 0.0356 0.028 Uiso 1 1 calc R
C2 C 0.7097(2) 0.18252(19) -0.04076(13) 0.0249(4) Uani 1 1 d .
H2 H 0.7389 0.1168 -0.0817 0.030 Uiso 1 1 calc R
C3 C 0.7853(2) 0.29600(19) -0.04956(13) 0.0234(4) Uani 1 1 d .
H3 H 0.8687 0.3092 -0.0962 0.028 Uiso 1 1 calc R
C4 C 0.7388(2) 0.39112(18) 0.01021(12) 0.0205(3) Uani 1 1 d .
H4 H 0.7892 0.4705 0.0048 0.025 Uiso 1 1 calc R
C5 C 0.61737(18) 0.36827(16) 0.07803(11) 0.0150(3) Uani 1 1 d .
C6 C 0.55533(18) 0.46515(15) 0.14349(11) 0.0136(3) Uani 1 1 d .
C7 C 0.6208(2) 0.58259(16) 0.14731(12) 0.0185(3) Uani 1 1 d .
H7 H 0.7106 0.6043 0.1082 0.022 Uiso 1 1 calc R
C8 C 0.5525(2) 0.66752(16) 0.20937(13) 0.0200(3) Uani 1 1 d .
H8 H 0.5953 0.7485 0.2135 0.024 Uiso 1 1 calc R
C9 C 0.4220(2) 0.63403(16) 0.26520(12) 0.0183(3) Uani 1 1 d .
H9 H 0.3740 0.6919 0.3077 0.022 Uiso 1 1 calc R
C10 C 0.36136(19) 0.51490(15) 0.25882(11) 0.0147(3) Uani 1 1 d .
C11 C 0.2147(2) 0.47710(16) 0.31401(13) 0.0187(3) Uani 1 1 d .
H11A H 0.1250 0.5126 0.2736 0.022 Uiso 1 1 calc R
H1B H 0.2051 0.5169 0.3757 0.022 Uiso 1 1 calc R
C12 C 0.00203(19) 0.26786(17) 0.36738(12) 0.0187(3) Uani 1 1 d .
C13 C -0.0660(2) 0.3022(2) 0.46634(13) 0.0270(4) Uani 1 1 d .
H13A H -0.1773 0.2914 0.4703 0.041 Uiso 1 1 calc R
H13B H -0.0490 0.3939 0.4719 0.041 Uiso 1 1 calc R
H13C H -0.0153 0.2433 0.5202 0.041 Uiso 1 1 calc R
C14 C -0.0135(2) 0.12186(19) 0.36004(15) 0.0275(4) Uani 1 1 d .
H14A H 0.0441 0.0664 0.4126 0.041 Uiso 1 1 calc R
H14B H 0.0284 0.1018 0.2959 0.041 Uiso 1 1 calc R
H14C H -0.1229 0.1042 0.3669 0.041 Uiso 1 1 calc R
C15 C -0.0915(2) 0.3515(2) 0.28476(14) 0.0281(4) Uani 1 1 d .
H15A H -0.0403 0.3413 0.2209 0.042 Uiso 1 1 calc R
H15B H -0.0978 0.4445 0.2943 0.042 Uiso 1 1 calc R
H15C H -0.1960 0.3218 0.2864 0.042 Uiso 1 1 calc R
C16 C 0.32558(19) 0.25384(17) 0.45903(12) 0.0181(3) Uani 1 1 d .
C17 C 0.2985(2) 0.11316(19) 0.50692(14) 0.0260(4) Uani 1 1 d .
H17A H 0.3157 0.0530 0.4575 0.039 Uiso 1 1 calc R
H17B H 0.1919 0.1107 0.5335 0.039 Uiso 1 1 calc R
H17C H 0.3705 0.0857 0.5604 0.039 Uiso 1 1 calc R
C18 C 0.4978(2) 0.25643(19) 0.42662(13) 0.0227(4) Uani 1 1 d .
H18A H 0.5620 0.2294 0.4841 0.034 Uiso 1 1 calc R
H18B H 0.5186 0.3460 0.3968 0.034 Uiso 1 1 calc R
H18C H 0.5223 0.1955 0.3783 0.034 Uiso 1 1 calc R
C19 C 0.2927(2) 0.3496(2) 0.53495(14) 0.0285(4) Uani 1 1 d .
H19A H 0.3553 0.3193 0.5928 0.043 Uiso 1 1 calc R
H19B H 0.1828 0.3527 0.5549 0.043 Uiso 1 1 calc R
H19C H 0.3191 0.4380 0.5056 0.043 Uiso 1 1 calc R
N3 N 0.0162(3) 0.2443(2) 0.73013(15) 0.0505(6) Uani 1 1 d .
C20 C 0.0669(2) 0.1552(2) 0.78046(14) 0.0283(4) Uani 1 1 d .
C21 C 0.1331(3) 0.04367(19) 0.84628(15) 0.0310(4) Uani 1 1 d .
H21A H 0.1563 0.0724 0.9087 0.047 Uiso 1 1 calc R
H21B H 0.2286 0.0072 0.8160 0.047 Uiso 1 1 calc R
H21C H 0.0592 -0.0242 0.8588 0.047 Uiso 1 1 calc R

loop_
_atom_site_aniso_label
_atom_site_aniso_U_11
_atom_site_aniso_U_22
_atom_site_aniso_U_33
_atom_site_aniso_U_23
_atom_site_aniso_U_13
_atom_site_aniso_U_12
Br1 0.02510(10) 0.03367(11) 0.01794(9) -0.00163(7) -0.00298(7) -0.01236(8)
Br2 0.04349(12) 0.01321(9) 0.02789(10) -0.00202(7) 0.00222(8) 0.00268(7)
Fe2 0.01770(12) 0.01184(11) 0.01523(11) -0.00294(8) 0.00153(9) -0.00389(9)
P1 0.01205(19) 0.01293(18) 0.01287(18) 0.00032(14) 0.00077(14) -0.00205(15)
N1 0.0188(7) 0.0177(7) 0.0156(7) -0.0029(5) 0.0002(5) -0.0011(6)
N2 0.0146(6) 0.0112(6) 0.0123(6) 0.0002(5) 0.0003(5) -0.0013(5)
C1 0.0263(9) 0.0232(9) 0.0204(8) -0.0077(7) 0.0006(7) -0.0005(7)
C2 0.0262(10) 0.0309(10) 0.0176(8) -0.0091(7) 0.0001(7) 0.0070(8)
C3 0.0177(9) 0.0350(10) 0.0155(8) -0.0014(7) 0.0021(6) 0.0043(7)
C4 0.0172(8) 0.0254(9) 0.0176(8) 0.0008(7) 0.0010(6) -0.0014(7)
C5 0.0140(8) 0.0183(8) 0.0118(7) -0.0001(6) -0.0022(6) 0.0013(6)
C6 0.0143(7) 0.0143(7) 0.0110(7) 0.0022(6) -0.0017(6) -0.0005(6)
C7 0.0177(8) 0.0180(8) 0.0187(8) 0.0028(6) -0.0006(6) -0.0042(6)
C8 0.0228(9) 0.0139(8) 0.0234(9) -0.0002(6) -0.0041(7) -0.0052(6)
C9 0.0246(9) 0.0130(7) 0.0171(8) -0.0020(6) -0.0012(7) -0.0007(6)
C10 0.0163(8) 0.0136(7) 0.0133(7) 0.0005(6) -0.0002(6) 0.0006(6)
C11 0.0197(8) 0.0132(7) 0.0225(8) -0.0027(6) 0.0064(7) -0.0002(6)
C12 0.0128(8) 0.0254(9) 0.0176(8) -0.0002(7) -0.0001(6) -0.0054(7)
C13 0.0135(8) 0.0460(12) 0.0219(9) -0.0055(8) 0.0043(7) -0.0051(8)
C14 0.0235(9) 0.0295(10) 0.0307(10) -0.0010(8) -0.0024(8) -0.0135(8)
C15 0.0174(9) 0.0394(11) 0.0253(9) 0.0033(8) -0.0043(7) -0.0005(8)
C16 0.0150(8) 0.0232(8) 0.0157(8) -0.0002(6) -0.0033(6) -0.0020(6)
C17 0.0225(9) 0.0301(10) 0.0218(9) 0.0093(7) -0.0041(7) -0.0020(8)
C18 0.0135(8) 0.0301(9) 0.0233(9) 0.0007(7) -0.0016(7) -0.0028(7)
C19 0.0223(9) 0.0451(12) 0.0209(9) -0.0128(8) -0.0025(7) -0.0035(8)
N3 0.0628(14) 0.0441(12) 0.0350(11) 0.0059(9) 0.0146(10) 0.0227(10)
C20 0.0305(10) 0.0297(10) 0.0237(9) -0.0055(8) 0.0085(8) 0.0022(8)
C21 0.0384(12) 0.0260(10) 0.0285(10) -0.0025(8) -0.0049(8) -0.0019(9)

loop_
_atom_type_symbol
_atom_type_description
_atom_type_scat_dispersion_real
_atom_type_scat_dispersion_imag
_atom_type_scat_source
C C 0.0033 0.0016 'International Tables Vol C Tables 4.2.6.8 and 6.1.1.4'
H H 0.0000 0.0000 'International Tables Vol C Tables 4.2.6.8 and 6.1.1.4'
N N 0.0061 0.0033 'International Tables Vol C Tables 4.2.6.8 and 6.1.1.4'
Fe Fe 0.3463 0.8444 'International Tables Vol C Tables 4.2.6.8 and 6.1.1.4'
Br Br -0.2901 2.4595 'International Tables Vol C Tables 4.2.6.8 and 6.1.1.4'
P P 0.1023 0.0942 'International Tables Vol C Tables 4.2.6.8 and 6.1.1.4'

loop_
_geom_angle_atom_site_label_1
_geom_angle_atom_site_label_2
_geom_angle_atom_site_label_3
_geom_angle
N1 Fe2 N2 73.97(5)
N1 Fe2 Br1 96.19(4)
N2 Fe2 Br1 113.17(4)
N1 Fe2 Br2 94.40(4)
N2 Fe2 Br2 139.34(4)
Br1 Fe2 Br2 106.664(11)
N1 Fe2 P1 148.57(4)
N2 Fe2 P1 77.27(4)
Br1 Fe2 P1 106.669(14)
Br2 Fe2 P1 99.236(13)
C11 P1 C12 104.80(8)
C11 P1 C16 104.19(8)
C12 P1 C16 111.89(8)
C11 P1 Fe2 98.28(5)
C12 P1 Fe2 120.23(6)
C16 P1 Fe2 114.46(6)
C5 N1 C1 118.51(15)
C5 N1 Fe2 119.23(11)
C1 N1 Fe2 122.19(12)
C10 N2 C6 119.19(13)
C10 N2 Fe2 123.92(11)
C6 N2 Fe2 116.80(10)
N1 C1 C2 122.64(17)
N1 C1 H1 118.7
C2 C1 H1 118.7
C3 C2 C1 118.54(17)
C3 C2 H2 120.7
C1 C2 H2 120.7
C2 C3 C4 119.48(16)
C2 C3 H3 120.3
C4 C3 H3 120.3
C5 C4 C3 118.76(17)
C5 C4 H4 120.6
C3 C4 H4 120.6
N1 C5 C4 122.07(15)
N1 C5 C6 114.75(14)
C4 C5 C6 123.16(15)
N2 C6 C7 121.99(15)
N2 C6 C5 115.05(14)
C7 C6 C5 122.95(15)
C8 C7 C6 118.53(16)
C8 C7 H7 120.7
C6 C7 H7 120.7
C9 C8 C7 119.69(16)
C9 C8 H8 120.2
C7 C8 H8 120.2
C8 C9 C10 119.45(15)
C8 C9 H9 120.3
C10 C9 H9 120.3
N2 C10 C9 121.14(15)
N2 C10 C11 117.31(14)
C9 C10 C11 121.48(15)
C10 C11 P1 111.54(11)
C10 C11 H11A 109.3
P1 C11 H11A 109.3
C10 C11 H1B 109.3
P1 C11 H1B 109.3
H11A C11 H1B 108.0
C13 C12 C14 110.37(15)
C13 C12 C15 108.18(15)
C14 C12 C15 107.88(15)
C13 C12 P1 114.82(12)
C14 C12 P1 106.93(12)
C15 C12 P1 108.44(12)
C12 C13 H13A 109.5
C12 C13 H13B 109.5
H13A C13 H13B 109.5
C12 C13 H13C 109.5
H13A C13 H13C 109.5
H13B C13 H13C 109.5
C12 C14 H14A 109.5
C12 C14 H14B 109.5
H14A C14 H14B 109.5
C12 C14 H14C 109.5
H14A C14 H14C 109.5
H14B C14 H14C 109.5
C12 C15 H15A 109.5
C12 C15 H15B 109.5
H15A C15 H15B 109.5
C12 C15 H15C 109.5
H15A C15 H15C 109.5
H15B C15 H15C 109.5
C17 C16 C19 109.85(15)
C17 C16 C18 107.89(14)
C19 C16 C18 107.70(14)
C17 C16 P1 109.69(12)
C19 C16 P1 114.84(12)
C18 C16 P1 106.60(11)
C16 C17 H17A 109.5
C16 C17 H17B 109.5
H17A C17 H17B 109.5
C16 C17 H17C 109.5
H17A C17 H17C 109.5
H17B C17 H17C 109.5
C16 C18 H18A 109.5
C16 C18 H18B 109.5
H18A C18 H18B 109.5
C16 C18 H18C 109.5
H18A C18 H18C 109.5
H18B C18 H18C 109.5
C16 C19 H19A 109.5
C16 C19 H19B 109.5
H19A C19 H19B 109.5
C16 C19 H19C 109.5
H19A C19 H19C 109.5
H19B C19 H19C 109.5
N3 C20 C21 178.6(2)
C20 C21 H21A 109.5
C20 C21 H21B 109.5
H21A C21 H21B 109.5
C20 C21 H21C 109.5
H21A C21 H21C 109.5
H21B C21 H21C 109.5

loop_
_geom_bond_atom_site_label_1
_geom_bond_atom_site_label_2
_geom_bond_distance
Br1 Fe2 2.4636(3)
Br2 Fe2 2.4873(3)
Fe2 N1 2.1550(14)
Fe2 N2 2.2039(13)
Fe2 P1 2.5034(5)
P1 C11 1.8403(17)
P1 C12 1.8774(17)
P1 C16 1.8806(17)
N1 C5 1.342(2)
N1 C1 1.343(2)
N2 C10 1.351(2)
N2 C6 1.354(2)
C1 C2 1.385(3)
C1 H1 0.9500
C2 C3 1.374(3)
C2 H2 0.9500
C3 C4 1.387(2)
C3 H3 0.9500
C4 C5 1.386(2)
C4 H4 0.9500
C5 C6 1.486(2)
C6 C7 1.386(2)
C7 C8 1.385(2)
C7 H7 0.9500
C8 C9 1.379(2)
C8 H8 0.9500
C9 C10 1.389(2)
C9 H9 0.9500
C10 C11 1.503(2)
C11 H11A 0.9900
C11 H1B 0.9900
C12 C13 1.532(2)
C12 C14 1.535(3)
C12 C15 1.538(2)
C13 H13A 0.9800
C13 H13B 0.9800
C13 H13C 0.9800
C14 H14A 0.9800
C14 H14B 0.9800
C14 H14C 0.9800
C15 H15A 0.9800
C15 H15B 0.9800
C15 H15C 0.9800
C16 C17 1.532(2)
C16 C19 1.535(2)
C16 C18 1.541(2)
C17 H17A 0.9800
C17 H17B 0.9800
C17 H17C 0.9800
C18 H18A 0.9800
C18 H18B 0.9800
C18 H18C 0.9800
C19 H19A 0.9800
C19 H19B 0.9800
C19 H19C 0.9800
N3 C20 1.133(3)
C20 C21 1.447(3)
C21 H21A 0.9800
C21 H21B 0.9800
C21 H21C 0.9800

loop_
_geom_torsion_atom_site_label_1
_geom_torsion_atom_site_label_2
_geom_torsion_atom_site_label_3
_geom_torsion_atom_site_label_4
_geom_torsion
N1 Fe2 P1 C11 47.24(10)
N2 Fe2 P1 C11 23.06(7)
Br1 Fe2 P1 C11 -87.64(6)
Br2 Fe2 P1 C11 161.76(6)
N1 Fe2 P1 C12 159.81(10)
N2 Fe2 P1 C12 135.62(7)
Br1 Fe2 P1 C12 24.93(7)
Br2 Fe2 P1 C12 -85.68(7)
N1 Fe2 P1 C16 -62.53(10)
N2 Fe2 P1 C16 -86.72(7)
Br1 Fe2 P1 C16 162.59(6)
Br2 Fe2 P1 C16 51.98(6)
N2 Fe2 N1 C5 1.33(11)
Br1 Fe2 N1 C5 113.70(12)
Br2 Fe2 N1 C5 -138.99(12)
P1 Fe2 N1 C5 -23.24(17)
N2 Fe2 N1 C1 -175.65(14)
Br1 Fe2 N1 C1 -63.28(13)
Br2 Fe2 N1 C1 44.04(13)
P1 Fe2 N1 C1 159.79(10)
N1 Fe2 N2 C10 179.91(13)
Br1 Fe2 N2 C10 89.96(12)
Br2 Fe2 N2 C10 -102.34(12)
P1 Fe2 N2 C10 -12.93(12)
N1 Fe2 N2 C6 -3.51(11)
Br1 Fe2 N2 C6 -93.46(11)
Br2 Fe2 N2 C6 74.24(12)
P1 Fe2 N2 C6 163.64(11)
C5 N1 C1 C2 0.2(3)
Fe2 N1 C1 C2 177.21(14)
N1 C1 C2 C3 0.5(3)
C1 C2 C3 C4 -0.9(3)
C2 C3 C4 C5 0.5(3)
C1 N1 C5 C4 -0.6(2)
Fe2 N1 C5 C4 -177.70(12)
C1 N1 C5 C6 177.90(14)
Fe2 N1 C5 C6 0.81(18)
C3 C4 C5 N1 0.3(2)
C3 C4 C5 C6 -178.12(15)
C10 N2 C6 C7 1.2(2)
Fe2 N2 C6 C7 -175.50(12)
C10 N2 C6 C5 -178.20(13)
Fe2 N2 C6 C5 5.06(17)
N1 C5 C6 N2 -3.9(2)
C4 C5 C6 N2 174.62(15)
N1 C5 C6 C7 176.69(15)
C4 C5 C6 C7 -4.8(2)
N2 C6 C7 C8 -0.7(2)
C5 C6 C7 C8 178.74(15)
C6 C7 C8 C9 -0.2(2)
C7 C8 C9 C10 0.4(3)
C6 N2 C10 C9 -1.0(2)
Fe2 N2 C10 C9 175.48(12)
C6 N2 C10 C11 176.04(14)
Fe2 N2 C10 C11 -7.5(2)
C8 C9 C10 N2 0.2(2)
C8 C9 C10 C11 -176.72(16)
N2 C10 C11 P1 31.42(19)
C9 C10 C11 P1 -151.53(13)
C12 P1 C11 C10 -159.56(12)
C16 P1 C11 C10 82.76(13)
Fe2 P1 C11 C10 -35.17(12)
C11 P1 C12 C13 -74.82(15)
C16 P1 C12 C13 37.48(16)
Fe2 P1 C12 C13 176.12(11)
C11 P1 C12 C14 162.38(12)
C16 P1 C12 C14 -85.32(13)
Fe2 P1 C12 C14 53.32(13)
C11 P1 C12 C15 46.29(14)
C16 P1 C12 C15 158.58(12)
Fe2 P1 C12 C15 -62.77(14)
C11 P1 C16 C17 165.66(12)
C12 P1 C16 C17 52.97(14)
Fe2 P1 C16 C17 -88.19(12)
C11 P1 C16 C19 41.39(15)
C12 P1 C16 C19 -71.29(15)
Fe2 P1 C16 C19 147.55(11)
C11 P1 C16 C18 -77.78(13)
C12 P1 C16 C18 169.53(11)
Fe2 P1 C16 C18 28.37(13)
